data_1552697
loop_
_publ_author_name
'Yang, Beiye'
'He, Yan'
'Lin, Shuang'
'Zhang, Jinwen'
'Li, Huaqiang'
'Wang, Jianping'
'Hu, Zhengxi'
'Zhang, Yonghui'

_publ_section_title
;
 Antimicrobial Dolabellanes and Atranones from a Marine-Derived Strain of
 the Toxigenic Fungus <i>Stachybotrys chartarum</i>.
;
_journal_issue 7
_journal_name_full 'Journal of natural products'
_journal_page_first 1923
_journal_page_last 1929
_journal_paper_doi 10.1021/acs.jnatprod.9b00305
_journal_volume 82
_journal_year 2019
_chemical_absolute_configuration ad
_chemical_formula_moiety 'C20 H30 O3'
_chemical_formula_sum 'C20 H30 O3'
_chemical_formula_weight 318.44
_space_group_crystal_system orthorhombic
_space_group_IT_number 19
_space_group_name_Hall 'P 2ac 2ab'
_space_group_name_H-M_alt 'P 21 21 21'
_atom_sites_solution_hydrogens geom
_atom_sites_solution_primary direct
_audit_creation_date 2019-06-13
_audit_creation_method
;
Olex2 1.2
(compiled 2018.05.29 svn.r3508 for OlexSys, GUI svn.r5506)
;
_cell_angle_alpha 90
_cell_angle_beta 90
_cell_angle_gamma 90
_cell_formula_units_Z 4
_cell_length_a 8.03171(10)
_cell_length_b 9.21545(10)
_cell_length_c 24.1141(2)
_cell_measurement_reflns_used 35509
_cell_measurement_temperature 100(1)
_cell_measurement_theta_max 73.6110
_cell_measurement_theta_min 3.6680
_cell_volume 1784.82(3)
_computing_cell_refinement 'CrysAlisPro 1.171.39.28b (Rigaku OD, 2015)'
_computing_data_collection 'CrysAlisPro 1.171.39.28b (Rigaku OD, 2015)'
_computing_data_reduction 'CrysAlisPro 1.171.39.28b (Rigaku OD, 2015)'
_computing_molecular_graphics 'Olex2 (Dolomanov et al., 2009)'
_computing_publication_material 'Olex2 (Dolomanov et al., 2009)'
_computing_structure_refinement 'XL (Sheldrick, 2008)'
_computing_structure_solution 'XS (Sheldrick, 2008)'
_diffrn_ambient_environment N~2~
_diffrn_ambient_temperature 100(1)
_diffrn_detector 'CCD plate'
_diffrn_measured_fraction_theta_full 1.000
_diffrn_measured_fraction_theta_max 0.994
_diffrn_measurement_details
;
List of Runs (angles in degrees, time in seconds):

  # Type    Start    End  Width  t~exp~   \w     \q     \k     \f   Frames
--------------------------------------------------------------------------
  1  \w    -17.00  30.00   0.50    0.50    --    0.00  38.00 150.00   94
  2  \w    -45.00 -20.00   0.50    0.50    --    0.00 -77.00-120.00   50
  3  \w    -12.00  89.00   0.50    0.50    --    0.00  38.00  60.00  202
  4  \w     41.00  88.00   0.50    0.50    --    0.00  57.00 -30.00   94
  5  \w     -8.00  31.00   0.50    0.50    --    0.00 -82.00 -60.00   78
  6  \w     34.00  85.00   0.50    0.50    --    0.00  38.00 -90.00  102
  7  \w     64.00  89.00   0.50    0.50    --    0.00  38.00   0.00   50
  8  \w     18.00  43.00   0.50    0.50    --    0.00  38.00   0.00   50
  9  \w    -21.00  38.00   0.50    0.50    --    0.00  57.00 -30.00  118
 10  \w    -17.00  27.00   0.50    0.50    --    0.00  38.00 -90.00   88
 11  \w    -13.00  29.00   0.50    0.50    --    0.00 -77.00-120.00   84
 12  \w     70.00  96.00   0.50    0.50    --   94.60  66.00  13.01   52
 13  \w    144.00 170.00   0.50    0.50    --   94.60  64.00  44.86   52
 14  \w    159.00 184.00   0.50    0.50    --   94.60  66.00  13.01   50
 15  \w     70.00  96.00   0.50    0.50    --   94.60  64.00-101.85   52
 16  \w    159.00 184.00   0.50    0.50    --   94.60  67.00 -26.15   50
 17  \w     70.00 131.00   0.50    0.50    --   94.60  64.00  44.86  122
 18  \w    113.00 183.00   0.50    0.50    --   94.60  73.00-174.32  140
 19  \w     67.00  93.00   0.50    0.50    --   94.60  71.00 168.40   52
 20  \w     69.00  94.00   0.50    0.50    --   94.60  67.00 -26.15   50
 21  \w    120.00 184.00   0.50    0.50    --   94.60  71.00 113.23  128
 22  \w     69.00  94.00   0.50    0.50    --   94.60  66.00 113.97   50
 23  \w      5.00  92.00   0.50    0.50    --   94.60 -77.00 -60.00  174
 24  \w     96.00 124.00   0.50    0.50    --   94.60 -77.00 -60.00   56
 25  \w     16.00  72.00   0.50    0.50    --   94.60 -82.00 120.00  112
 26  \w     80.00 126.00   0.50    0.50    --   94.60 -82.00 120.00   92
 27  \w     67.00  92.00   0.50    0.50    --   94.60  71.00 113.23   50
 28  \w     36.00 123.00   0.50    0.50    --   94.60 -82.00-180.00  174
 29  \w     71.00  97.00   0.50    0.50    --   94.60  61.00 150.00   52
 30  \w     71.00 138.00   0.50    0.50    --   94.60  61.00  90.00  134
 31  \w     73.00 112.00   0.50    0.50    --   94.60  58.00 165.96   78
 32  \w     66.00  98.00   0.50    0.50    --   94.60  74.00 118.38   64
 33  \w     66.00  92.00   0.50    0.50    --   94.60  75.00  54.49   52
 34  \w     71.00 104.00   0.50    0.50    --   94.60  62.00  -8.80   66
 35  \w     71.00  97.00   0.50    0.50    --   94.60  61.00 -90.00   52
 36  \w     66.00  92.00   0.50    0.50    --   94.60  75.00 -62.12   52
 37  \w    108.00 184.00   0.50    0.50    --   94.60  62.00  -8.80  152
 38  \w     75.00 104.00   0.50    0.50    --   94.60  61.00  30.00   58
 39  \w     72.00  98.00   0.50    0.50    --   94.60  61.00-150.00   52
 40  \w     71.00 165.00   0.50    0.50    --   94.60  61.00  60.00  188
 41  \w     70.00 174.00   0.50    0.50    --   94.60  65.00 167.72  208
 42  \w     72.00  98.00   0.50    0.50    --   94.60  61.00 -30.00   52
 43  \w     71.00  96.00   0.50    0.50    --   94.60  61.00-120.00   50
 44  \w     23.00 126.00   0.50    0.50    --   94.60 -82.00   0.00  206
 45  \w     75.00 121.00   0.50    0.50    --   94.60  45.00-150.00   92
 46  \w     75.00 135.00   0.50    0.50    --   94.60  45.00 -60.00  120
 47  \w    143.00 175.00   0.50    0.50    --   94.60  45.00 -60.00   64
 48  \w     71.00 105.00   0.50    0.50    --   94.60  62.00  10.84   68
 49  \w     73.00 168.00   0.50    0.50    --   94.60  53.00 -24.91  190
 50  \w     71.00  97.00   0.50    0.50    --   94.60  61.00 -60.00   52
 51  \w    109.00 180.00   0.50    0.50    --   94.60  61.00 -60.00  142
 52  \w     11.00 121.00   0.50    0.50    --   94.60 -82.00 -90.00  220
 53  \w    129.00 181.00   0.50    0.50    --   94.60  59.00-129.83  104
 54  \w     71.00  98.00   0.50    0.50    --   94.60  59.00-129.83   54
 55  \w     71.00  96.00   0.50    0.50    --   94.60  62.00 -71.35   50
 56  \w     69.00 173.00   0.50    0.50    --   94.60  68.00  95.14  208
 57  \w     67.00  92.00   0.50    0.50    --   94.60  73.00-174.32   50
 58  \w      5.00 123.00   0.50    0.50    --   94.60 -82.00  90.00  236
 59  \w     76.00 113.00   0.50    0.50    --   94.60  49.00 -93.77   74
;
_diffrn_measurement_device 'four-circle diffractometer'
_diffrn_measurement_device_type 'XtaLAB AFC12 (RINC): Kappa single'
_diffrn_measurement_method '\w scans'
_diffrn_orient_matrix_type 'CrysAlisPro convention (1999,Acta A55,543-557)'
_diffrn_orient_matrix_UB_11 -0.0485952000
_diffrn_orient_matrix_UB_12 -0.0486982000
_diffrn_orient_matrix_UB_13 -0.0588878000
_diffrn_orient_matrix_UB_21 -0.1804204000
_diffrn_orient_matrix_UB_22 -0.0247888000
_diffrn_orient_matrix_UB_23 0.0195422000
_diffrn_orient_matrix_UB_31 -0.0434078000
_diffrn_orient_matrix_UB_32 0.1580482000
_diffrn_orient_matrix_UB_33 -0.0151111000
_diffrn_radiation_monochromator graphite
_diffrn_radiation_probe x-ray
_diffrn_radiation_type CuK\a
_diffrn_radiation_wavelength 1.54184
_diffrn_reflns_av_R_equivalents 0.0192
_diffrn_reflns_av_unetI/netI 0.0069
_diffrn_reflns_Laue_measured_fraction_full 1.000
_diffrn_reflns_Laue_measured_fraction_max 0.994
_diffrn_reflns_limit_h_max 9
_diffrn_reflns_limit_h_min -9
_diffrn_reflns_limit_k_max 11
_diffrn_reflns_limit_k_min -10
_diffrn_reflns_limit_l_max 30
_diffrn_reflns_limit_l_min -30
_diffrn_reflns_number 40013
_diffrn_reflns_point_group_measured_fraction_full 1.000
_diffrn_reflns_point_group_measured_fraction_max 0.992
_diffrn_reflns_theta_full 67.684
_diffrn_reflns_theta_max 74.036
_diffrn_reflns_theta_min 3.666
_diffrn_source 'fine-focus sealed X-ray tube'
_diffrn_source_type 'Enhance (Cu) X-ray Source'
_exptl_absorpt_coefficient_mu 0.612
_exptl_absorpt_correction_T_max 1.00000
_exptl_absorpt_correction_T_min 0.45534
_exptl_absorpt_correction_type multi-scan
_exptl_absorpt_process_details
;
CrysAlisPro 1.171.39.28b (Rigaku Oxford Diffraction, 2015)
Empirical absorption correction using spherical harmonics,
 implemented in SCALE3 ABSPACK scaling algorithm.
;
_exptl_crystal_colour colourless
_exptl_crystal_colour_primary colourless
_exptl_crystal_density_diffrn 1.185
_exptl_crystal_description block
_exptl_crystal_F_000 696
_exptl_crystal_size_max 0.3
_exptl_crystal_size_mid 0.2
_exptl_crystal_size_min 0.2
_refine_diff_density_max 0.193
_refine_diff_density_min -0.127
_refine_diff_density_rms 0.034
_refine_ls_abs_structure_details
;
 Flack x determined using 1496 quotients [(I+)-(I-)]/[(I+)+(I-)]
 (Parsons, Flack and Wagner, Acta Cryst. B69 (2013) 249-259).
;
_refine_ls_abs_structure_Flack -0.01(2)
_refine_ls_extinction_coef 0.0077(5)
_refine_ls_extinction_expression Fc^*^=kFc[1+0.001xFc^2^\l^3^/sin(2\q)]^-1/4^
_refine_ls_extinction_method 'SHELXL-2014/7 (Sheldrick 2014'
_refine_ls_goodness_of_fit_ref 1.044
_refine_ls_hydrogen_treatment constr
_refine_ls_matrix_type full
_refine_ls_number_parameters 215
_refine_ls_number_reflns 3581
_refine_ls_number_restraints 0
_refine_ls_restrained_S_all 1.044
_refine_ls_R_factor_all 0.0256
_refine_ls_R_factor_gt 0.0255
_refine_ls_shift/su_max 0.000
_refine_ls_shift/su_mean 0.000
_refine_ls_structure_factor_coef Fsqd
_refine_ls_weighting_details 'w=1/[\s^2^(Fo^2^)+(0.0332P)^2^+0.3855P] where P=(Fo^2^+2Fc^2^)/3'
_refine_ls_weighting_scheme calc
_refine_ls_wR_factor_gt 0.0666
_refine_ls_wR_factor_ref 0.0666
_reflns_Friedel_coverage 0.722
_reflns_Friedel_fraction_full 1.000
_reflns_Friedel_fraction_max 0.988
_reflns_number_gt 3577
_reflns_number_total 3581
_reflns_threshold_expression 'I > 2\s(I)'
_cod_data_source_file np9b00305_si_002.cif
_cod_data_source_block 20181115_2_15_3
_cod_database_code 1552697
_shelx_shelxl_version_number 2014/7
_shelx_space_group_comment
;
The symmetry employed for this shelxl refinement is uniquely defined
by the following loop, which should always be used as a source of
symmetry information in preference to the above space-group names.
They are only intended as comments.
;
_shelx_estimated_absorpt_t_max 0.887
_shelx_estimated_absorpt_t_min 0.838
_reflns_odcompleteness_completeness 99.95
_reflns_odcompleteness_iscentric 1
_reflns_odcompleteness_theta 66.97
_olex2_refinement_description
;
1. Fixed Uiso
 At 1.2 times of:
  All C(H) groups, All C(H,H) groups
 At 1.5 times of:
  All C(H,H,H) groups, All O(H) groups
2.a Ternary CH refined with riding coordinates:
 C3(H3), C6(H6), C11(H11), C18(H18)
2.b Secondary CH2 refined with riding coordinates:
 C2(H2A,H2B), C5(H5A,H5B), C9(H9A,H9B), C10(H10A,H10B)
2.c Aromatic/amide H refined with riding coordinates:
 C7(H7), C13(H13)
2.d Idealised Me refined as rotating group:
 C15(H15A,H15B,H15C), C16(H16A,H16B,H16C), C17(H17A,H17B,H17C), C19(H19A,H19B,
 H19C), C20(H20A,H20B,H20C)
2.e Idealised tetrahedral OH refined as rotating group:
 O6'(H6')
;
_olex2_submission_special_instructions 'No special instructions were received'
_oxdiff_exptl_absorpt_empirical_details
;
Empirical correction (ABSPACK) includes:
- Absorption correction using spherical harmonics
- Frame scaling
;
_oxdiff_exptl_absorpt_empirical_full_max 1.847
_oxdiff_exptl_absorpt_empirical_full_min 0.765

loop_
_space_group_symop_operation_xyz
'x, y, z'
'-x+1/2, -y, z+1/2'
'x+1/2, -y+1/2, -z'
'-x, y+1/2, -z+1/2'

loop_
_atom_site_label
_atom_site_type_symbol
_atom_site_fract_x
_atom_site_fract_y
_atom_site_fract_z
_atom_site_U_iso_or_equiv
_atom_site_adp_type
_atom_site_occupancy
_atom_site_site_symmetry_order
_atom_site_calc_flag
_atom_site_refinement_flags_posn
C1 C -0.01386(17) 0.37248(15) 0.32524(5) 0.0180(3) Uani 1 1 d .
C2 C -0.07071(18) 0.52812(16) 0.34087(6) 0.0206(3) Uani 1 1 d .
H2A H -0.0021 0.5969 0.3208 0.025 Uiso 1 1 calc R
H2B H -0.1845 0.5410 0.3283 0.025 Uiso 1 1 calc R
C3 C -0.06283(18) 0.56520(16) 0.40174(6) 0.0217(3) Uani 1 1 d .
H3 H -0.1122 0.4918 0.4261 0.026 Uiso 1 1 calc R
C4 C 0.05971(18) 0.66036(15) 0.42929(6) 0.0210(3) Uani 1 1 d .
C5 C 0.08835(19) 0.63916(16) 0.49092(6) 0.0239(3) Uani 1 1 d .
H5A H -0.0127 0.6010 0.5074 0.029 Uiso 1 1 calc R
H5B H 0.1103 0.7329 0.5077 0.029 Uiso 1 1 calc R
C6 C 0.2331(2) 0.53646(16) 0.50446(6) 0.0232(3) Uani 1 1 d .
H6 H 0.3381 0.5802 0.4923 0.028 Uiso 1 1 calc R
C7 C 0.2087(2) 0.39378(15) 0.47586(6) 0.0228(3) Uani 1 1 d .
H7 H 0.1075 0.3477 0.4822 0.027 Uiso 1 1 calc R
C8 C 0.3147(2) 0.32498(16) 0.44249(5) 0.0231(3) Uani 1 1 d .
C9 C 0.2586(2) 0.19275(15) 0.41070(6) 0.0256(3) Uani 1 1 d .
H9A H 0.1472 0.1665 0.4226 0.031 Uiso 1 1 calc R
H9B H 0.3320 0.1123 0.4193 0.031 Uiso 1 1 calc R
C10 C 0.25832(19) 0.21791(15) 0.34721(5) 0.0208(3) Uani 1 1 d .
H10A H 0.3725 0.2139 0.3342 0.025 Uiso 1 1 calc R
H10B H 0.1989 0.1382 0.3299 0.025 Uiso 1 1 calc R
C11 C 0.18031(16) 0.36187(14) 0.32676(5) 0.0154(3) Uani 1 1 d .
H11 H 0.2238 0.4417 0.3494 0.018 Uiso 1 1 calc R
C12 C 0.23114(17) 0.38672(13) 0.26660(5) 0.0152(3) Uani 1 1 d .
C13 C 0.10092(17) 0.37960(14) 0.23199(6) 0.0179(3) Uani 1 1 d .
H13 H 0.1082 0.3851 0.1936 0.021 Uiso 1 1 calc R
C14 C -0.05322(17) 0.36205(15) 0.26281(6) 0.0195(3) Uani 1 1 d .
C15 C -0.1139(2) 0.25692(17) 0.35620(6) 0.0273(3) Uani 1 1 d .
H15A H -0.0970 0.2679 0.3954 0.041 Uiso 1 1 calc GR
H15B H -0.0774 0.1623 0.3448 0.041 Uiso 1 1 calc GR
H15C H -0.2300 0.2680 0.3478 0.041 Uiso 1 1 calc GR
C16 C 0.1979(2) 0.73505(16) 0.39844(6) 0.0249(3) Uani 1 1 d .
H16A H 0.2983 0.6793 0.4018 0.037 Uiso 1 1 calc GR
H16B H 0.2152 0.8300 0.4138 0.037 Uiso 1 1 calc GR
H16C H 0.1684 0.7436 0.3600 0.037 Uiso 1 1 calc GR
C17 C 0.4913(2) 0.37346(19) 0.43167(6) 0.0289(3) Uani 1 1 d .
H17A H 0.4985 0.4155 0.3953 0.043 Uiso 1 1 calc GR
H17B H 0.5646 0.2914 0.4339 0.043 Uiso 1 1 calc GR
H17C H 0.5232 0.4443 0.4589 0.043 Uiso 1 1 calc GR
C18 C 0.40847(16) 0.41688(14) 0.25053(5) 0.0157(3) Uani 1 1 d .
H18 H 0.4783 0.3407 0.2668 0.019 Uiso 1 1 calc R
C19 C 0.46329(17) 0.56263(15) 0.27526(6) 0.0193(3) Uani 1 1 d .
H19A H 0.3912 0.6382 0.2621 0.029 Uiso 1 1 calc GR
H19B H 0.5757 0.5830 0.2642 0.029 Uiso 1 1 calc GR
H19C H 0.4572 0.5579 0.3150 0.029 Uiso 1 1 calc GR
C20 C 0.43573(18) 0.41543(16) 0.18778(5) 0.0197(3) Uani 1 1 d .
H20A H 0.3947 0.3259 0.1727 0.030 Uiso 1 1 calc GR
H20B H 0.5525 0.4242 0.1800 0.030 Uiso 1 1 calc GR
H20C H 0.3771 0.4953 0.1713 0.030 Uiso 1 1 calc GR
O3' O -0.10675(14) 0.71360(13) 0.41595(5) 0.0307(3) Uani 1 1 d .
O6' O 0.23886(18) 0.51110(12) 0.56306(4) 0.0340(3) Uani 1 1 d .
H6' H 0.2690 0.5853 0.5789 0.051 Uiso 1 1 calc GR
O14' O -0.19285(13) 0.34672(13) 0.24384(4) 0.0284(3) Uani 1 1 d .

loop_
_atom_site_aniso_label
_atom_site_aniso_U_11
_atom_site_aniso_U_22
_atom_site_aniso_U_33
_atom_site_aniso_U_23
_atom_site_aniso_U_13
_atom_site_aniso_U_12
C1 0.0163(6) 0.0194(7) 0.0184(6) -0.0043(5) 0.0023(5) -0.0031(5)
C2 0.0163(6) 0.0231(7) 0.0224(7) -0.0062(5) -0.0014(5) 0.0015(5)
C3 0.0194(7) 0.0228(7) 0.0230(7) -0.0072(6) 0.0038(5) 0.0018(6)
C4 0.0239(7) 0.0184(6) 0.0208(7) -0.0048(5) 0.0001(6) 0.0026(6)
C5 0.0306(8) 0.0228(7) 0.0182(6) -0.0065(5) 0.0043(6) -0.0040(6)
C6 0.0342(8) 0.0226(7) 0.0128(6) 0.0010(5) 0.0011(6) -0.0051(6)
C7 0.0334(8) 0.0200(7) 0.0149(6) 0.0029(5) 0.0023(5) -0.0036(6)
C8 0.0337(8) 0.0223(7) 0.0133(6) 0.0060(5) -0.0006(6) 0.0019(6)
C9 0.0403(9) 0.0182(7) 0.0182(6) 0.0032(5) 0.0055(6) 0.0041(6)
C10 0.0295(7) 0.0160(6) 0.0169(6) 0.0008(5) 0.0049(6) 0.0026(6)
C11 0.0171(6) 0.0139(6) 0.0151(6) -0.0018(5) 0.0017(5) -0.0010(5)
C12 0.0194(6) 0.0101(5) 0.0162(6) -0.0008(5) 0.0019(5) 0.0005(5)
C13 0.0191(7) 0.0180(6) 0.0166(6) -0.0023(5) 0.0010(5) -0.0025(5)
C14 0.0190(7) 0.0185(6) 0.0211(7) -0.0062(5) 0.0002(5) -0.0031(5)
C15 0.0273(8) 0.0268(8) 0.0276(7) -0.0042(6) 0.0088(6) -0.0098(6)
C16 0.0340(8) 0.0194(7) 0.0214(7) 0.0005(5) -0.0040(6) -0.0051(6)
C17 0.0301(8) 0.0353(9) 0.0214(7) 0.0044(6) -0.0009(6) 0.0053(7)
C18 0.0166(6) 0.0141(6) 0.0163(6) 0.0006(5) 0.0004(5) 0.0009(5)
C19 0.0180(6) 0.0173(6) 0.0226(7) 0.0002(5) 0.0013(5) -0.0027(5)
C20 0.0190(6) 0.0237(7) 0.0166(6) 0.0019(5) 0.0027(5) -0.0004(5)
O3' 0.0290(6) 0.0308(6) 0.0322(6) -0.0149(5) -0.0039(5) 0.0106(5)
O6' 0.0636(8) 0.0253(5) 0.0130(5) 0.0002(4) -0.0020(5) -0.0062(6)
O14' 0.0174(5) 0.0403(6) 0.0275(5) -0.0108(5) -0.0013(4) -0.0054(5)

loop_
_atom_type_symbol
_atom_type_description
_atom_type_scat_dispersion_real
_atom_type_scat_dispersion_imag
_atom_type_scat_source
C C 0.0181 0.0091 'International Tables Vol C Tables 4.2.6.8 and 6.1.1.4'
H H 0.0000 0.0000 'International Tables Vol C Tables 4.2.6.8 and 6.1.1.4'
O O 0.0492 0.0322 'International Tables Vol C Tables 4.2.6.8 and 6.1.1.4'

loop_
_geom_angle_atom_site_label_1
_geom_angle_atom_site_label_2
_geom_angle_atom_site_label_3
_geom_angle
C2 C1 C11 110.22(11)
C14 C1 C2 103.57(11)
C14 C1 C11 102.92(10)
C15 C1 C2 111.76(11)
C15 C1 C11 117.99(12)
C15 C1 C14 109.02(11)
C1 C2 H2A 108.4
C1 C2 H2B 108.4
H2A C2 H2B 107.4
C3 C2 C1 115.69(12)
C3 C2 H2A 108.4
C3 C2 H2B 108.4
C2 C3 H3 114.2
C4 C3 C2 126.91(13)
C4 C3 H3 114.2
O3' C3 C2 115.63(12)
O3' C3 H3 114.2
O3' C3 C4 59.77(9)
C3 C4 C5 117.76(13)
C3 C4 C16 122.78(12)
C16 C4 C5 115.61(12)
O3' C4 C3 59.33(9)
O3' C4 C5 113.46(12)
O3' C4 C16 114.40(12)
C4 C5 H5A 108.8
C4 C5 H5B 108.8
C4 C5 C6 113.77(11)
H5A C5 H5B 107.7
C6 C5 H5A 108.8
C6 C5 H5B 108.8
C5 C6 H6 109.6
C7 C6 C5 110.17(13)
C7 C6 H6 109.6
O6' C6 C5 109.59(12)
O6' C6 H6 109.6
O6' C6 C7 108.37(11)
C6 C7 H7 116.1
C8 C7 C6 127.80(15)
C8 C7 H7 116.1
C7 C8 C9 120.05(14)
C7 C8 C17 124.32(14)
C9 C8 C17 115.58(13)
C8 C9 H9A 109.1
C8 C9 H9B 109.1
C8 C9 C10 112.45(11)
H9A C9 H9B 107.8
C10 C9 H9A 109.1
C10 C9 H9B 109.1
C9 C10 H10A 108.2
C9 C10 H10B 108.2
H10A C10 H10B 107.4
C11 C10 C9 116.35(11)
C11 C10 H10A 108.2
C11 C10 H10B 108.2
C1 C11 H11 108.8
C10 C11 C1 117.71(11)
C10 C11 H11 108.8
C12 C11 C1 103.62(11)
C12 C11 C10 108.87(10)
C12 C11 H11 108.8
C13 C12 C11 112.11(12)
C13 C12 C18 126.07(12)
C18 C12 C11 121.82(11)
C12 C13 H13 124.7
C12 C13 C14 110.61(12)
C14 C13 H13 124.7
C13 C14 C1 108.54(11)
O14' C14 C1 124.21(12)
O14' C14 C13 127.20(13)
C1 C15 H15A 109.5
C1 C15 H15B 109.5
C1 C15 H15C 109.5
H15A C15 H15B 109.5
H15A C15 H15C 109.5
H15B C15 H15C 109.5
C4 C16 H16A 109.5
C4 C16 H16B 109.5
C4 C16 H16C 109.5
H16A C16 H16B 109.5
H16A C16 H16C 109.5
H16B C16 H16C 109.5
C8 C17 H17A 109.5
C8 C17 H17B 109.5
C8 C17 H17C 109.5
H17A C17 H17B 109.5
H17A C17 H17C 109.5
H17B C17 H17C 109.5
C12 C18 H18 107.9
C12 C18 C19 109.50(11)
C12 C18 C20 112.92(11)
C19 C18 H18 107.9
C20 C18 H18 107.9
C20 C18 C19 110.56(11)
C18 C19 H19A 109.5
C18 C19 H19B 109.5
C18 C19 H19C 109.5
H19A C19 H19B 109.5
H19A C19 H19C 109.5
H19B C19 H19C 109.5
C18 C20 H20A 109.5
C18 C20 H20B 109.5
C18 C20 H20C 109.5
H20A C20 H20B 109.5
H20A C20 H20C 109.5
H20B C20 H20C 109.5
C3 O3' C4 60.89(9)
C6 O6' H6' 109.5

loop_
_geom_bond_atom_site_label_1
_geom_bond_atom_site_label_2
_geom_bond_distance
C1 C2 1.5517(19)
C1 C11 1.5630(18)
C1 C14 1.5412(18)
C1 C15 1.5286(19)
C2 H2A 0.9700
C2 H2B 0.9700
C2 C3 1.5083(18)
C3 H3 0.9800
C3 C4 1.476(2)
C3 O3' 1.4534(18)
C4 C5 1.5163(19)
C4 C16 1.503(2)
C4 O3' 1.4600(18)
C5 H5A 0.9700
C5 H5B 0.9700
C5 C6 1.534(2)
C6 H6 0.9800
C6 C7 1.498(2)
C6 O6' 1.4330(15)
C7 H7 0.9300
C7 C8 1.332(2)
C8 C9 1.508(2)
C8 C17 1.510(2)
C9 H9A 0.9700
C9 H9B 0.9700
C9 C10 1.5486(18)
C10 H10A 0.9700
C10 H10B 0.9700
C10 C11 1.5479(18)
C11 H11 0.9800
C11 C12 1.5244(17)
C12 C13 1.3396(19)
C12 C18 1.5020(18)
C13 H13 0.9300
C13 C14 1.4530(19)
C14 O14' 1.2194(18)
C15 H15A 0.9600
C15 H15B 0.9600
C15 H15C 0.9600
C16 H16A 0.9600
C16 H16B 0.9600
C16 H16C 0.9600
C17 H17A 0.9600
C17 H17B 0.9600
C17 H17C 0.9600
C18 H18 0.9800
C18 C19 1.5342(18)
C18 C20 1.5289(17)
C19 H19A 0.9600
C19 H19B 0.9600
C19 H19C 0.9600
C20 H20A 0.9600
C20 H20B 0.9600
C20 H20C 0.9600
O6' H6' 0.8200

loop_
_geom_hbond_atom_site_label_D
_geom_hbond_atom_site_label_H
_geom_hbond_atom_site_label_A
_geom_hbond_distance_DH
_geom_hbond_distance_HA
_geom_hbond_distance_DA
_geom_hbond_angle_DHA
_geom_hbond_site_symmetry_A
O6' H6' O3' 0.82 2.11 2.8688(16) 154.1 3_566

loop_
_geom_torsion_atom_site_label_1
_geom_torsion_atom_site_label_2
_geom_torsion_atom_site_label_3
_geom_torsion_atom_site_label_4
_geom_torsion
C1 C2 C3 C4 106.28(16)
C1 C2 C3 O3' 176.53(12)
C1 C11 C12 C13 -12.47(14)
C1 C11 C12 C18 166.92(12)
C2 C1 C11 C10 144.14(12)
C2 C1 C11 C12 -95.65(12)
C2 C1 C14 C13 102.37(12)
C2 C1 C14 O14' -75.28(17)
C2 C3 C4 C5 -156.95(14)
C2 C3 C4 C16 -0.1(2)
C2 C3 C4 O3' 100.87(16)
C2 C3 O3' C4 -119.43(14)
C3 C4 C5 C6 93.31(16)
C4 C5 C6 C7 -54.66(16)
C4 C5 C6 O6' -173.80(12)
C5 C4 O3' C3 -109.44(14)
C5 C6 C7 C8 126.17(16)
C6 C7 C8 C9 -170.90(13)
C6 C7 C8 C17 6.6(2)
C7 C8 C9 C10 114.69(15)
C8 C9 C10 C11 -45.63(19)
C9 C10 C11 C1 -77.44(16)
C9 C10 C11 C12 165.12(13)
C10 C11 C12 C13 113.58(13)
C10 C11 C12 C18 -67.03(15)
C11 C1 C2 C3 -76.30(15)
C11 C1 C14 C13 -12.47(14)
C11 C1 C14 O14' 169.88(14)
C11 C12 C13 C14 4.73(16)
C11 C12 C18 C19 -65.07(15)
C11 C12 C18 C20 171.26(11)
C12 C13 C14 C1 5.35(16)
C12 C13 C14 O14' -177.09(15)
C13 C12 C18 C19 114.22(15)
C13 C12 C18 C20 -9.44(19)
C14 C1 C2 C3 174.19(12)
C14 C1 C11 C10 -105.92(12)
C14 C1 C11 C12 14.29(13)
C15 C1 C2 C3 56.98(16)
C15 C1 C11 C10 14.11(17)
C15 C1 C11 C12 134.33(12)
C15 C1 C14 C13 -138.51(12)
C15 C1 C14 O14' 43.84(19)
C16 C4 C5 C6 -65.24(17)
C16 C4 O3' C3 114.97(14)
C17 C8 C9 C10 -62.98(17)
C18 C12 C13 C14 -174.62(12)
O3' C3 C4 C5 102.18(14)
O3' C3 C4 C16 -100.92(15)
O3' C4 C5 C6 159.74(12)
O6' C6 C7 C8 -113.94(16)
